data_4065856
loop_
_publ_author_name
'Benito-Garagorri, David'
'Alves, Luis Gon\,calo'
'Veiros, Luis F.'
'Standfest-Hauser, Christina M.'
'Tanaka, Shinji'
'Mereiter, Kurt'
'Kirchner, Karl'

_publ_section_title
;
 Kinetically Controlled Formation of Octahedraltrans-Dicarbonyl Iron(II)
 PNP Pincer Complexes: The Decisive Role of Spin-State Changes&#x00A7;
;
_journal_issue 21
_journal_name_full Organometallics
_journal_page_first 4932
_journal_paper_doi 10.1021/om1001638
_journal_volume 29
_journal_year 2010
_chemical_formula_moiety 'C32 H60 Fe N6 P2, 2(B F4), 3(C H3 N O2)'
_chemical_formula_sum 'C35 H69 B2 F8 Fe N9 O6 P2'
_chemical_formula_weight 1003.40
_chemical_name_common '1259 [Fe(PNP-iPr)(CN-tBu)3](BF4)2.(CH3NO2)3'
_chemical_name_systematic
; 
(N,N'-bis(di-isopropylphosphino)-2,6-diaminopyridine)-
tris(tert-butylnitrile)-iron(II) bis(tetrafluoroborate) 
tris(nitromethane) solvate
;
_space_group_IT_number 14
_symmetry_cell_setting monoclinic
_symmetry_space_group_name_Hall '-P 2ybc'
_symmetry_space_group_name_H-M 'P 1 21/c 1'
_atom_sites_solution_hydrogens geom
_atom_sites_solution_primary direct
_atom_sites_solution_secondary difmap
_audit_creation_method SHELXL-97
_cell_angle_alpha 90.00
_cell_angle_beta 104.110(2)
_cell_angle_gamma 90.00
_cell_formula_units_Z 4
_cell_length_a 11.3009(6)
_cell_length_b 43.262(2)
_cell_length_c 10.4947(5)
_cell_measurement_reflns_used 8243
_cell_measurement_temperature 100(2)
_cell_measurement_theta_max 30.01
_cell_measurement_theta_min 2.21
_cell_volume 4976.1(4)
_computing_cell_refinement 'Bruker SAINT'
_computing_data_collection 'Bruker SMART'
_computing_data_reduction 'Bruker SAINT, SADABS, XPREP'
_computing_molecular_graphics 'Bruker SHELXTL'
_computing_publication_material 'Bruker SHELXTL'
_computing_structure_refinement 'SHELXL-97 (Sheldrick, 1997)'
_computing_structure_solution 'SHELXS-97 (Sheldrick, 1997)'
_diffrn_ambient_temperature 100(2)
_diffrn_measured_fraction_theta_full 0.989
_diffrn_measured_fraction_theta_max 0.989
_diffrn_measurement_device_type 'Bruker Smart APEX CCD 3-axis'
_diffrn_measurement_method 'phi and omega scans'
_diffrn_radiation_monochromator graphite
_diffrn_radiation_source 'fine-focus sealed tube'
_diffrn_radiation_type MoK\a
_diffrn_radiation_wavelength 0.71073
_diffrn_reflns_av_R_equivalents 0.0342
_diffrn_reflns_av_sigmaI/netI 0.0283
_diffrn_reflns_limit_h_max 15
_diffrn_reflns_limit_h_min -15
_diffrn_reflns_limit_k_max 60
_diffrn_reflns_limit_k_min -59
_diffrn_reflns_limit_l_max 14
_diffrn_reflns_limit_l_min -14
_diffrn_reflns_number 67536
_diffrn_reflns_theta_full 30.01
_diffrn_reflns_theta_max 30.01
_diffrn_reflns_theta_min 2.21
_diffrn_standards_decay_% 0
_exptl_absorpt_coefficient_mu 0.446
_exptl_absorpt_correction_T_max 0.80
_exptl_absorpt_correction_T_min 0.71
_exptl_absorpt_correction_type multi-scan
_exptl_absorpt_process_details 'program SADABS'
_exptl_crystal_colour 'pale yellow'
_exptl_crystal_density_diffrn 1.339
_exptl_crystal_density_method 'not measured'
_exptl_crystal_description block
_exptl_crystal_F_000 2112
_exptl_crystal_size_max 0.60
_exptl_crystal_size_mid 0.55
_exptl_crystal_size_min 0.50
_refine_diff_density_max 0.877
_refine_diff_density_min -0.731
_refine_diff_density_rms 0.092
_refine_ls_extinction_method none
_refine_ls_goodness_of_fit_ref 1.192
_refine_ls_hydrogen_treatment constr
_refine_ls_matrix_type full
_refine_ls_number_parameters 582
_refine_ls_number_reflns 14359
_refine_ls_number_restraints 164
_refine_ls_restrained_S_all 1.196
_refine_ls_R_factor_all 0.0742
_refine_ls_R_factor_gt 0.0691
_refine_ls_shift/su_max 0.002
_refine_ls_shift/su_mean 0.000
_refine_ls_structure_factor_coef Fsqd
_refine_ls_weighting_details 'calc w=1/[\s^2^(Fo^2^)+(0.0541P)^2^+8.4601P] where P=(Fo^2^+2Fc^2^)/3'
_refine_ls_weighting_scheme calc
_refine_ls_wR_factor_gt 0.1580
_refine_ls_wR_factor_ref 0.1606
_reflns_number_gt 13169
_reflns_number_total 14359
_reflns_threshold_expression >2sigma(I)
_cod_data_source_file om1001638_si_001.cif
_cod_data_source_block 7.(CH3NO2)3-1259
_cod_depositor_comments
;
The following automatic conversions were performed:

'_symmetry_cell_setting' value 'Monoclinic' changed to 'monoclinic'
according to /home/saulius/struct/CIF-dictionaries/cif_core.dic
dictionary named 'cif_core.dic' version 2.4.1 from 2010-06-29.

Automatic conversion script
Id: cif_fix_values 1715 2011-07-08 13:25:40Z adriana 
;
_cod_original_cell_volume 4976.0(4)
_cod_original_sg_symbol_H-M P2(1)/c
_cod_database_code 4065856

loop_
_symmetry_equiv_pos_as_xyz
'x, y, z'
'-x, y+1/2, -z+1/2'
'-x, -y, -z'
'x, -y-1/2, z-1/2'

loop_
_atom_site_label
_atom_site_type_symbol
_atom_site_fract_x
_atom_site_fract_y
_atom_site_fract_z
_atom_site_U_iso_or_equiv
_atom_site_adp_type
_atom_site_occupancy
_atom_site_symmetry_multiplicity
_atom_site_calc_flag
_atom_site_refinement_flags
_atom_site_disorder_assembly
_atom_site_disorder_group
Fe1 Fe 0.25439(3) 0.128632(7) 0.79843(3) 0.01273(8) Uani 1 1 d U . .
P1 P 0.30273(5) 0.173691(13) 0.71697(6) 0.01559(11) Uani 1 1 d U . .
P2 P 0.21122(5) 0.078927(13) 0.83261(6) 0.01696(12) Uani 1 1 d U . .
N1 N 0.31963(17) 0.11048(4) 0.65312(18) 0.0153(3) Uani 1 1 d U . .
N2 N 0.36981(19) 0.15989(5) 0.6007(2) 0.0204(4) Uani 1 1 d U . .
H2N H 0.4027 0.1728 0.5545 0.024 Uiso 1 1 calc R . .
N3 N 0.26842(19) 0.06206(5) 0.7150(2) 0.0206(4) Uani 1 1 d U . .
H3N H 0.2651 0.0418 0.7059 0.025 Uiso 1 1 calc R . .
N4 N 0.16700(17) 0.15609(5) 1.02269(19) 0.0175(3) Uani 1 1 d U . .
N5 N 0.50833(18) 0.12272(5) 0.97929(19) 0.0204(4) Uani 1 1 d U . .
N6 N -0.00946(18) 0.13629(5) 0.6494(2) 0.0194(4) Uani 1 1 d U . .
C1 C 0.3732(2) 0.12879(5) 0.5782(2) 0.0169(4) Uani 1 1 d U . .
C2 C 0.4300(2) 0.11675(6) 0.4849(2) 0.0211(4) Uani 1 1 d U . .
H2 H 0.4687 0.1300 0.4351 0.025 Uiso 1 1 calc R . .
C3 C 0.4284(2) 0.08522(6) 0.4667(2) 0.0239(5) Uani 1 1 d U . .
H3 H 0.4661 0.0765 0.4034 0.029 Uiso 1 1 calc R . .
C4 C 0.3724(2) 0.06613(6) 0.5400(2) 0.0237(5) Uani 1 1 d U . .
H4 H 0.3698 0.0444 0.5267 0.028 Uiso 1 1 calc R . .
C5 C 0.3198(2) 0.07953(5) 0.6338(2) 0.0181(4) Uani 1 1 d U . .
C6 C 0.4104(2) 0.20229(6) 0.8119(2) 0.0239(4) Uani 1 1 d U . .
H6 H 0.3881 0.2228 0.7686 0.029 Uiso 1 1 calc R . .
C7 C 0.3970(3) 0.20536(6) 0.9527(3) 0.0277(5) Uani 1 1 d U . .
H7A H 0.4553 0.2207 0.9997 0.041 Uiso 1 1 calc R . .
H7B H 0.4134 0.1854 0.9973 0.041 Uiso 1 1 calc R . .
H7C H 0.3138 0.2120 0.9515 0.041 Uiso 1 1 calc R . .
C8 C 0.5427(3) 0.19575(8) 0.8075(3) 0.0341(6) Uani 1 1 d U . .
H8A H 0.5965 0.2114 0.8590 0.051 Uiso 1 1 calc R . .
H8B H 0.5495 0.1964 0.7162 0.051 Uiso 1 1 calc R . .
H8C H 0.5667 0.1752 0.8444 0.051 Uiso 1 1 calc R . .
C9 C 0.1771(2) 0.19769(5) 0.6214(2) 0.0206(4) Uani 1 1 d U . .
H9 H 0.1181 0.1833 0.5641 0.025 Uiso 1 1 calc R . .
C10 C 0.1078(3) 0.21374(6) 0.7112(3) 0.0278(5) Uani 1 1 d U . .
H10A H 0.0416 0.2262 0.6580 0.042 Uiso 1 1 calc R . .
H10B H 0.1639 0.2271 0.7733 0.042 Uiso 1 1 calc R . .
H10C H 0.0737 0.1981 0.7598 0.042 Uiso 1 1 calc R . .
C11 C 0.2177(3) 0.22076(6) 0.5298(3) 0.0267(5) Uani 1 1 d U . .
H11A H 0.1470 0.2326 0.4817 0.040 Uiso 1 1 calc R . .
H11B H 0.2536 0.2095 0.4673 0.040 Uiso 1 1 calc R . .
H11C H 0.2785 0.2349 0.5819 0.040 Uiso 1 1 calc R . .
C12 C 0.2789(3) 0.05831(6) 0.9872(3) 0.0264(5) Uani 1 1 d U . .
H12 H 0.2233 0.0407 0.9929 0.032 Uiso 1 1 calc R . .
C13 C 0.2816(3) 0.07926(7) 1.1061(2) 0.0300(5) Uani 1 1 d U . .
H13A H 0.3180 0.0680 1.1872 0.045 Uiso 1 1 calc R . .
H13B H 0.1981 0.0854 1.1063 0.045 Uiso 1 1 calc R . .
H13C H 0.3303 0.0977 1.1006 0.045 Uiso 1 1 calc R . .
C14 C 0.4040(3) 0.04444(7) 0.9896(3) 0.0352(6) Uani 1 1 d U . .
H14A H 0.4357 0.0338 1.0734 0.053 Uiso 1 1 calc R . .
H14B H 0.4604 0.0610 0.9798 0.053 Uiso 1 1 calc R . .
H14C H 0.3961 0.0297 0.9171 0.053 Uiso 1 1 calc R . .
C15 C 0.0509(2) 0.06611(6) 0.7920(3) 0.0235(4) Uani 1 1 d U . .
H15 H 0.0110 0.0758 0.7057 0.028 Uiso 1 1 calc R . .
C16 C -0.0169(3) 0.07810(7) 0.8909(3) 0.0320(6) Uani 1 1 d U . .
H16A H -0.1018 0.0710 0.8660 0.048 Uiso 1 1 calc R . .
H16B H -0.0151 0.1007 0.8917 0.048 Uiso 1 1 calc R . .
H16C H 0.0225 0.0703 0.9786 0.048 Uiso 1 1 calc R . .
C17 C 0.0360(3) 0.03110(6) 0.7727(3) 0.0351(6) Uani 1 1 d U . .
H17A H -0.0509 0.0258 0.7508 0.053 Uiso 1 1 calc R . .
H17B H 0.0773 0.0205 0.8540 0.053 Uiso 1 1 calc R . .
H17C H 0.0721 0.0246 0.7011 0.053 Uiso 1 1 calc R . .
C18 C 0.20114(19) 0.14551(5) 0.9370(2) 0.0145(3) Uani 1 1 d U . .
C19 C 0.1206(2) 0.16930(5) 1.1296(2) 0.0189(4) Uani 1 1 d U . .
C20 C 0.1426(3) 0.20394(6) 1.1326(3) 0.0266(5) Uani 1 1 d U . .
H20A H 0.2305 0.2080 1.1528 0.040 Uiso 1 1 calc R . .
H20B H 0.1079 0.2134 1.2003 0.040 Uiso 1 1 calc R . .
H20C H 0.1036 0.2128 1.0468 0.040 Uiso 1 1 calc R . .
C21 C 0.1907(3) 0.15408(7) 1.2571(2) 0.0282(5) Uani 1 1 d U . .
H21A H 0.2774 0.1594 1.2733 0.042 Uiso 1 1 calc R . .
H21B H 0.1812 0.1316 1.2495 0.042 Uiso 1 1 calc R . .
H21C H 0.1586 0.1615 1.3303 0.042 Uiso 1 1 calc R . .
C22 C -0.0150(2) 0.16213(7) 1.1005(3) 0.0302(5) Uani 1 1 d U . .
H22A H -0.0570 0.1724 1.0187 0.045 Uiso 1 1 calc R . .
H22B H -0.0481 0.1697 1.1728 0.045 Uiso 1 1 calc R . .
H22C H -0.0272 0.1397 1.0913 0.045 Uiso 1 1 calc R . .
C23 C 0.4126(2) 0.12487(5) 0.9096(2) 0.0163(4) Uani 1 1 d U . .
C24 C 0.6285(2) 0.11936(7) 1.0720(3) 0.0283(5) Uani 1 1 d U . .
C25 C 0.6837(3) 0.15150(8) 1.1015(3) 0.0380(6) Uani 1 1 d U . .
H25A H 0.6966 0.1607 1.0206 0.057 Uiso 1 1 calc R . .
H25B H 0.7619 0.1499 1.1667 0.057 Uiso 1 1 calc R . .
H25C H 0.6279 0.1646 1.1361 0.057 Uiso 1 1 calc R . .
C26 C 0.7054(3) 0.09888(11) 1.0061(4) 0.0548(10) Uani 1 1 d U . .
H26A H 0.7166 0.1091 0.9264 0.082 Uiso 1 1 calc R . .
H26B H 0.6640 0.0790 0.9827 0.082 Uiso 1 1 calc R . .
H26C H 0.7852 0.0954 1.0666 0.082 Uiso 1 1 calc R . .
C27 C 0.6079(3) 0.10478(8) 1.1974(3) 0.0366(6) Uani 1 1 d U . .
H27A H 0.5729 0.0841 1.1777 0.055 Uiso 1 1 calc R . .
H27B H 0.5517 0.1177 1.2322 0.055 Uiso 1 1 calc R . .
H27C H 0.6860 0.1032 1.2630 0.055 Uiso 1 1 calc R . .
C28 C 0.0927(2) 0.13300(5) 0.6987(2) 0.0159(4) Uani 1 1 d U . .
C29 C -0.1389(2) 0.14116(7) 0.5861(3) 0.0278(5) Uani 1 1 d U . .
C30 C -0.1917(3) 0.16037(10) 0.6801(4) 0.0504(9) Uani 1 1 d U . .
H30A H -0.1511 0.1806 0.6931 0.076 Uiso 1 1 calc R . .
H30B H -0.1786 0.1497 0.7647 0.076 Uiso 1 1 calc R . .
H30C H -0.2794 0.1633 0.6432 0.076 Uiso 1 1 calc R . .
C31 C -0.1451(3) 0.15773(9) 0.4569(3) 0.0450(8) Uani 1 1 d U . .
H31A H -0.1053 0.1779 0.4745 0.067 Uiso 1 1 calc R . .
H31B H -0.2306 0.1606 0.4098 0.067 Uiso 1 1 calc R . .
H31C H -0.1032 0.1453 0.4030 0.067 Uiso 1 1 calc R . .
C32 C -0.2014(3) 0.10971(8) 0.5631(3) 0.0391(7) Uani 1 1 d U . .
H32A H -0.1669 0.0977 0.5014 0.059 Uiso 1 1 calc R . .
H32B H -0.2891 0.1126 0.5262 0.059 Uiso 1 1 calc R . .
H32C H -0.1883 0.0986 0.6467 0.059 Uiso 1 1 calc R . .
B1 B 0.5279(3) 0.20523(7) 0.3623(3) 0.0262(5) Uani 1 1 d U . .
F1 F 0.5020(3) 0.20407(7) 0.4834(2) 0.0773(9) Uani 1 1 d U . .
F2 F 0.4459(3) 0.22298(6) 0.2795(3) 0.0834(10) Uani 1 1 d U . .
F3 F 0.6427(2) 0.21741(7) 0.3795(3) 0.0683(7) Uani 1 1 d U . .
F4 F 0.5219(3) 0.17548(5) 0.3137(3) 0.0651(7) Uani 1 1 d U . .
B2 B 0.2866(4) -0.02542(9) 0.6274(4) 0.0456(8) Uani 1 1 d DU A 1
F5 F 0.3073(3) -0.00353(7) 0.7234(4) 0.0737(12) Uani 0.819(6) 1 d PU A 1
F6 F 0.3961(3) -0.03496(8) 0.6132(4) 0.0997(12) Uani 1 1 d U A 1
F7 F 0.2188(3) -0.04886(7) 0.6600(5) 0.0720(11) Uani 0.819(6) 1 d PU A 1
F8 F 0.2207(5) -0.00990(15) 0.5159(5) 0.123(2) Uani 0.819(6) 1 d PU A 1
F5' F 0.2525(15) 0.0019(3) 0.6015(17) 0.066(3) Uiso 0.181(6) 1 d PD A 2
F7' F 0.2912(14) -0.0261(4) 0.7612(12) 0.066(3) Uiso 0.181(6) 1 d PD A 2
F8' F 0.2355(15) -0.0489(3) 0.5779(16) 0.066(3) Uiso 0.181(6) 1 d PD A 2
C33 C 0.7517(3) 0.24541(8) 0.1606(3) 0.0404(7) Uani 1 1 d U . .
H33A H 0.7274 0.2666 0.1328 0.061 Uiso 1 1 calc R . .
H33B H 0.6803 0.2339 0.1718 0.061 Uiso 1 1 calc R . .
H33C H 0.7855 0.2353 0.0937 0.061 Uiso 1 1 calc R . .
N7 N 0.8449(2) 0.24615(6) 0.2865(2) 0.0315(5) Uani 1 1 d U . .
O1 O 0.8483(2) 0.26881(6) 0.3565(2) 0.0452(5) Uani 1 1 d U . .
O2 O 0.9139(2) 0.22430(7) 0.3129(3) 0.0547(7) Uani 1 1 d U . .
C34 C 0.0488(4) 0.04279(9) 0.3591(5) 0.0636(12) Uani 1 1 d U . .
H34A H 0.0240 0.0357 0.4374 0.095 Uiso 1 1 calc R . .
H34B H 0.1353 0.0381 0.3685 0.095 Uiso 1 1 calc R . .
H34C H -0.0001 0.0322 0.2814 0.095 Uiso 1 1 calc R . .
N8 N 0.0293(2) 0.07636(6) 0.3438(2) 0.0296(5) Uani 1 1 d U . .
O3 O 0.0537(2) 0.09178(7) 0.4429(3) 0.0521(7) Uani 1 1 d U . .
O4 O -0.0061(3) 0.08691(8) 0.2350(3) 0.0662(9) Uani 1 1 d U . .
C35 C 0.6098(5) 0.02429(14) 0.7148(6) 0.0801(15) Uani 1 1 d U . .
H35A H 0.5449 0.0088 0.6909 0.120 Uiso 1 1 calc R . .
H35B H 0.6341 0.0310 0.6358 0.120 Uiso 1 1 calc R . .
H35C H 0.5800 0.0421 0.7557 0.120 Uiso 1 1 calc R . .
N9 N 0.7125(3) 0.01108(8) 0.8055(5) 0.0611(9) Uani 1 1 d U . .
O5 O 0.7585(4) -0.01212(9) 0.7805(5) 0.0990(14) Uani 1 1 d U . .
O6 O 0.7502(5) 0.02301(10) 0.9123(5) 0.1081(15) Uani 1 1 d U . .

loop_
_atom_site_aniso_label
_atom_site_aniso_U_11
_atom_site_aniso_U_22
_atom_site_aniso_U_33
_atom_site_aniso_U_23
_atom_site_aniso_U_13
_atom_site_aniso_U_12
Fe1 0.01197(14) 0.01271(14) 0.01314(14) -0.00047(10) 0.00234(10) -0.00006(10)
P1 0.0178(3) 0.0134(2) 0.0166(2) 0.00042(18) 0.00601(19) -0.00048(19)
P2 0.0192(3) 0.0131(2) 0.0190(3) -0.00009(19) 0.0055(2) -0.00077(19)
N1 0.0144(8) 0.0159(8) 0.0150(7) -0.0004(6) 0.0024(6) 0.0010(6)
N2 0.0257(10) 0.0177(9) 0.0215(9) 0.0009(7) 0.0129(8) 0.0001(7)
N3 0.0240(9) 0.0147(8) 0.0255(9) -0.0023(7) 0.0105(8) 0.0014(7)
N4 0.0168(8) 0.0175(9) 0.0183(8) -0.0013(6) 0.0044(7) -0.0018(7)
N5 0.0175(8) 0.0270(10) 0.0165(8) -0.0004(7) 0.0038(6) 0.0009(7)
N6 0.0168(8) 0.0203(9) 0.0200(9) -0.0036(7) 0.0020(7) 0.0015(7)
C1 0.0151(9) 0.0196(9) 0.0155(9) 0.0014(7) 0.0025(7) 0.0026(7)
C2 0.0215(11) 0.0246(10) 0.0189(10) 0.0010(8) 0.0084(8) 0.0046(8)
C3 0.0264(12) 0.0268(11) 0.0201(10) -0.0019(8) 0.0086(9) 0.0071(9)
C4 0.0294(12) 0.0189(10) 0.0247(11) -0.0026(8) 0.0107(9) 0.0060(9)
C5 0.0179(10) 0.0186(9) 0.0173(9) -0.0012(7) 0.0033(7) 0.0026(8)
C6 0.0272(11) 0.0199(11) 0.0246(11) -0.0016(8) 0.0064(9) -0.0082(8)
C7 0.0323(13) 0.0251(12) 0.0263(11) -0.0084(9) 0.0086(10) -0.0091(10)
C8 0.0237(11) 0.0492(18) 0.0308(13) -0.0002(12) 0.0092(10) -0.0142(11)
C9 0.0245(11) 0.0166(10) 0.0216(10) 0.0040(8) 0.0074(8) 0.0036(8)
C10 0.0321(13) 0.0241(12) 0.0307(13) 0.0048(10) 0.0143(10) 0.0108(10)
C11 0.0385(14) 0.0195(11) 0.0245(11) 0.0055(8) 0.0121(10) 0.0050(10)
C12 0.0362(13) 0.0179(11) 0.0239(10) 0.0043(8) 0.0048(9) -0.0008(9)
C13 0.0431(15) 0.0280(13) 0.0189(10) 0.0053(9) 0.0073(10) -0.0023(11)
C14 0.0404(15) 0.0246(13) 0.0357(14) 0.0043(10) 0.0000(12) 0.0091(11)
C15 0.0220(10) 0.0185(10) 0.0315(12) -0.0048(9) 0.0095(9) -0.0055(8)
C16 0.0290(13) 0.0311(14) 0.0415(15) -0.0075(11) 0.0193(12) -0.0067(11)
C17 0.0362(15) 0.0195(11) 0.0519(18) -0.0069(11) 0.0154(13) -0.0099(10)
C18 0.0139(9) 0.0128(9) 0.0159(8) 0.0017(7) 0.0019(7) -0.0015(7)
C19 0.0211(10) 0.0206(10) 0.0167(9) -0.0026(8) 0.0076(8) -0.0024(8)
C20 0.0355(13) 0.0199(10) 0.0276(12) -0.0047(9) 0.0137(10) -0.0019(9)
C21 0.0379(14) 0.0284(12) 0.0176(10) -0.0005(9) 0.0055(9) 0.0000(10)
C22 0.0221(11) 0.0365(14) 0.0345(13) -0.0091(11) 0.0118(10) -0.0050(10)
C23 0.0167(8) 0.0171(10) 0.0161(9) -0.0001(7) 0.0060(7) 0.0007(7)
C24 0.0162(10) 0.0454(15) 0.0207(11) -0.0013(10) -0.0003(8) 0.0044(10)
C25 0.0212(12) 0.0581(17) 0.0305(14) 0.0010(12) -0.0016(10) -0.0124(12)
C26 0.0244(14) 0.089(3) 0.0469(18) -0.0178(19) 0.0013(13) 0.0238(16)
C27 0.0356(15) 0.0439(17) 0.0234(11) 0.0047(11) -0.0063(10) 0.0000(12)
C28 0.0183(8) 0.0142(9) 0.0154(9) -0.0009(7) 0.0044(7) -0.0009(7)
C29 0.0157(10) 0.0370(14) 0.0271(12) -0.0086(10) -0.0017(9) 0.0059(9)
C30 0.0247(14) 0.069(2) 0.0533(18) -0.0277(17) 0.0019(13) 0.0158(14)
C31 0.0305(15) 0.057(2) 0.0379(14) 0.0121(14) -0.0092(12) 0.0090(14)
C32 0.0181(12) 0.0470(16) 0.0462(17) -0.0098(13) -0.0035(11) -0.0051(11)
B1 0.0275(13) 0.0271(13) 0.0261(13) 0.0041(10) 0.0105(11) -0.0001(10)
F1 0.109(2) 0.096(2) 0.0413(11) -0.0121(11) 0.0453(13) -0.0572(17)
F2 0.0934(19) 0.0429(13) 0.0801(17) 0.0049(12) -0.0443(15) 0.0135(13)
F3 0.0411(11) 0.0772(17) 0.094(2) 0.0024(14) 0.0306(12) -0.0227(11)
F4 0.0879(18) 0.0287(10) 0.0926(19) -0.0100(10) 0.0485(16) -0.0003(10)
B2 0.055(2) 0.0283(17) 0.056(2) 0.0026(14) 0.0199(18) 0.0111(14)
F5 0.095(3) 0.0281(15) 0.106(3) -0.0233(15) 0.041(2) -0.0042(14)
F6 0.096(2) 0.091(2) 0.136(3) 0.023(2) 0.075(2) 0.0517(18)
F7 0.0655(19) 0.0319(14) 0.114(3) 0.0028(15) 0.0126(19) -0.0093(12)
F8 0.126(4) 0.148(5) 0.089(3) 0.066(3) 0.013(3) 0.051(3)
C33 0.0446(17) 0.0429(18) 0.0316(14) 0.0005(12) 0.0054(11) -0.0014(13)
N7 0.0275(11) 0.0372(13) 0.0321(11) 0.0067(9) 0.0115(9) -0.0001(9)
O1 0.0502(14) 0.0476(13) 0.0376(12) -0.0060(10) 0.0105(10) -0.0125(11)
O2 0.0426(14) 0.0634(17) 0.0619(17) 0.0197(13) 0.0201(12) 0.0234(12)
C34 0.066(3) 0.0274(15) 0.098(3) -0.0029(16) 0.022(2) 0.0040(16)
N8 0.0317(12) 0.0276(11) 0.0305(11) -0.0026(8) 0.0094(9) -0.0018(9)
O3 0.0504(15) 0.0564(15) 0.0469(13) -0.0247(12) 0.0067(11) 0.0051(12)
O4 0.077(2) 0.0691(19) 0.0420(13) 0.0216(13) -0.0048(13) -0.0328(16)
C35 0.084(3) 0.080(4) 0.080(3) 0.008(3) 0.028(2) 0.022(3)
N9 0.0529(18) 0.0422(17) 0.100(3) 0.0070(16) 0.0421(17) -0.0055(13)
O5 0.118(3) 0.0615(19) 0.152(4) 0.054(2) 0.100(3) 0.0388(19)
O6 0.110(3) 0.065(2) 0.124(3) 0.010(2) -0.020(3) -0.015(2)

loop_
_atom_type_symbol
_atom_type_description
_atom_type_scat_dispersion_real
_atom_type_scat_dispersion_imag
_atom_type_scat_source
C C 0.0033 0.0016 'International Tables Vol C Tables 4.2.6.8 and 6.1.1.4'
H H 0.0000 0.0000 'International Tables Vol C Tables 4.2.6.8 and 6.1.1.4'
B B 0.0013 0.0007 'International Tables Vol C Tables 4.2.6.8 and 6.1.1.4'
N N 0.0061 0.0033 'International Tables Vol C Tables 4.2.6.8 and 6.1.1.4'
O O 0.0106 0.0060 'International Tables Vol C Tables 4.2.6.8 and 6.1.1.4'
F F 0.0171 0.0103 'International Tables Vol C Tables 4.2.6.8 and 6.1.1.4'
P P 0.1023 0.0942 'International Tables Vol C Tables 4.2.6.8 and 6.1.1.4'
Fe Fe 0.3463 0.8444 'International Tables Vol C Tables 4.2.6.8 and 6.1.1.4'

loop_
_geom_angle_atom_site_label_1
_geom_angle_atom_site_label_2
_geom_angle_atom_site_label_3
_geom_angle
C18 Fe1 C28 86.54(9)
C18 Fe1 C23 89.36(9)
C28 Fe1 C23 175.82(9)
C18 Fe1 N1 177.49(8)
C28 Fe1 N1 95.94(8)
C23 Fe1 N1 88.16(8)
C18 Fe1 P1 96.44(7)
C28 Fe1 P1 89.69(7)
C23 Fe1 P1 91.62(7)
N1 Fe1 P1 83.23(6)
C18 Fe1 P2 97.29(7)
C28 Fe1 P2 88.03(7)
C23 Fe1 P2 91.64(7)
N1 Fe1 P2 83.19(6)
P1 Fe1 P2 165.93(3)
N2 P1 C9 103.11(11)
N2 P1 C6 105.82(11)
C9 P1 C6 103.57(12)
N2 P1 Fe1 99.27(7)
C9 P1 Fe1 117.92(8)
C6 P1 Fe1 124.39(8)
N3 P2 C15 103.32(11)
N3 P2 C12 106.44(12)
C15 P2 C12 103.36(13)
N3 P2 Fe1 99.17(7)
C15 P2 Fe1 119.29(9)
C12 P2 Fe1 122.80(9)
C5 N1 C1 118.23(19)
C5 N1 Fe1 120.96(15)
C1 N1 Fe1 120.62(15)
C1 N2 P1 120.46(16)
C1 N2 H2N 119.8
P1 N2 H2N 119.8
C5 N3 P2 120.75(16)
C5 N3 H3N 119.6
P2 N3 H3N 119.6
C18 N4 C19 178.6(2)
C23 N5 C24 177.8(3)
C28 N6 C29 178.8(3)
N1 C1 N2 116.0(2)
N1 C1 C2 122.3(2)
N2 C1 C2 121.7(2)
C3 C2 C1 118.3(2)
C3 C2 H2 120.8
C1 C2 H2 120.8
C2 C3 C4 120.4(2)
C2 C3 H3 119.8
C4 C3 H3 119.8
C3 C4 C5 118.5(2)
C3 C4 H4 120.8
C5 C4 H4 120.8
N1 C5 N3 115.9(2)
N1 C5 C4 122.2(2)
N3 C5 C4 121.9(2)
C7 C6 C8 111.8(2)
C7 C6 P1 111.86(17)
C8 C6 P1 112.28(19)
C7 C6 H6 106.8
C8 C6 H6 106.8
P1 C6 H6 106.8
C6 C7 H7A 109.5
C6 C7 H7B 109.5
H7A C7 H7B 109.5
C6 C7 H7C 109.5
H7A C7 H7C 109.5
H7B C7 H7C 109.5
C6 C8 H8A 109.5
C6 C8 H8B 109.5
H8A C8 H8B 109.5
C6 C8 H8C 109.5
H8A C8 H8C 109.5
H8B C8 H8C 109.5
C10 C9 C11 111.5(2)
C10 C9 P1 111.21(17)
C11 C9 P1 113.52(18)
C10 C9 H9 106.7
C11 C9 H9 106.7
P1 C9 H9 106.7
C9 C10 H10A 109.5
C9 C10 H10B 109.5
H10A C10 H10B 109.5
C9 C10 H10C 109.5
H10A C10 H10C 109.5
H10B C10 H10C 109.5
C9 C11 H11A 109.5
C9 C11 H11B 109.5
H11A C11 H11B 109.5
C9 C11 H11C 109.5
H11A C11 H11C 109.5
H11B C11 H11C 109.5
C14 C12 C13 112.5(2)
C14 C12 P2 112.8(2)
C13 C12 P2 110.54(18)
C14 C12 H12 106.9
C13 C12 H12 106.9
P2 C12 H12 106.9
C12 C13 H13A 109.5
C12 C13 H13B 109.5
H13A C13 H13B 109.5
C12 C13 H13C 109.5
H13A C13 H13C 109.5
H13B C13 H13C 109.5
C12 C14 H14A 109.5
C12 C14 H14B 109.5
H14A C14 H14B 109.5
C12 C14 H14C 109.5
H14A C14 H14C 109.5
H14B C14 H14C 109.5
C16 C15 C17 111.7(2)
C16 C15 P2 111.70(18)
C17 C15 P2 113.48(19)
C16 C15 H15 106.5
C17 C15 H15 106.5
P2 C15 H15 106.5
C15 C16 H16A 109.5
C15 C16 H16B 109.5
H16A C16 H16B 109.5
C15 C16 H16C 109.5
H16A C16 H16C 109.5
H16B C16 H16C 109.5
C15 C17 H17A 109.5
C15 C17 H17B 109.5
H17A C17 H17B 109.5
C15 C17 H17C 109.5
H17A C17 H17C 109.5
H17B C17 H17C 109.5
N4 C18 Fe1 179.4(2)
N4 C19 C20 108.29(19)
N4 C19 C22 107.35(19)
C20 C19 C22 111.0(2)
N4 C19 C21 107.2(2)
C20 C19 C21 111.1(2)
C22 C19 C21 111.7(2)
C19 C20 H20A 109.5
C19 C20 H20B 109.5
H20A C20 H20B 109.5
C19 C20 H20C 109.5
H20A C20 H20C 109.5
H20B C20 H20C 109.5
C19 C21 H21A 109.5
C19 C21 H21B 109.5
H21A C21 H21B 109.5
C19 C21 H21C 109.5
H21A C21 H21C 109.5
H21B C21 H21C 109.5
C19 C22 H22A 109.5
C19 C22 H22B 109.5
H22A C22 H22B 109.5
C19 C22 H22C 109.5
H22A C22 H22C 109.5
H22B C22 H22C 109.5
N5 C23 Fe1 178.8(2)
N5 C24 C26 107.1(2)
N5 C24 C25 108.1(2)
C26 C24 C25 111.9(3)
N5 C24 C27 107.5(2)
C26 C24 C27 112.0(3)
C25 C24 C27 110.0(2)
C24 C25 H25A 109.5
C24 C25 H25B 109.5
H25A C25 H25B 109.5
C24 C25 H25C 109.5
H25A C25 H25C 109.5
H25B C25 H25C 109.5
C24 C26 H26A 109.5
C24 C26 H26B 109.5
H26A C26 H26B 109.5
C24 C26 H26C 109.5
H26A C26 H26C 109.5
H26B C26 H26C 109.5
C24 C27 H27A 109.5
C24 C27 H27B 109.5
H27A C27 H27B 109.5
C24 C27 H27C 109.5
H27A C27 H27C 109.5
H27B C27 H27C 109.5
N6 C28 Fe1 173.1(2)
N6 C29 C30 106.9(2)
N6 C29 C31 107.1(2)
C30 C29 C31 112.4(3)
N6 C29 C32 108.4(2)
C30 C29 C32 110.6(3)
C31 C29 C32 111.1(3)
C29 C30 H30A 109.5
C29 C30 H30B 109.5
H30A C30 H30B 109.5
C29 C30 H30C 109.5
H30A C30 H30C 109.5
H30B C30 H30C 109.5
C29 C31 H31A 109.5
C29 C31 H31B 109.5
H31A C31 H31B 109.5
C29 C31 H31C 109.5
H31A C31 H31C 109.5
H31B C31 H31C 109.5
C29 C32 H32A 109.5
C29 C32 H32B 109.5
H32A C32 H32B 109.5
C29 C32 H32C 109.5
H32A C32 H32C 109.5
H32B C32 H32C 109.5
F2 B1 F3 110.3(3)
F2 B1 F1 110.5(3)
F3 B1 F1 107.5(3)
F2 B1 F4 109.3(3)
F3 B1 F4 111.5(3)
F1 B1 F4 107.8(3)
F6 B2 F5 107.4(4)
F6 B2 F7 112.8(3)
F5 B2 F7 109.7(4)
F6 B2 F8 111.8(4)
F5 B2 F8 104.3(4)
F7 B2 F8 110.5(5)
N7 C33 H33A 109.5
N7 C33 H33B 109.5
H33A C33 H33B 109.5
N7 C33 H33C 109.5
H33A C33 H33C 109.5
H33B C33 H33C 109.5
O2 N7 O1 124.4(3)
O2 N7 C33 117.8(3)
O1 N7 C33 117.8(3)
N8 C34 H34A 109.5
N8 C34 H34B 109.5
H34A C34 H34B 109.5
N8 C34 H34C 109.5
H34A C34 H34C 109.5
H34B C34 H34C 109.5
O4 N8 O3 124.0(3)
O4 N8 C34 118.9(3)
O3 N8 C34 117.0(3)
N9 C35 H35A 109.5
N9 C35 H35B 109.5
H35A C35 H35B 109.5
N9 C35 H35C 109.5
H35A C35 H35C 109.5
H35B C35 H35C 109.5
O5 N9 O6 119.3(5)
O5 N9 C35 121.3(5)
O6 N9 C35 119.4(4)

loop_
_geom_bond_atom_site_label_1
_geom_bond_atom_site_label_2
_geom_bond_distance
Fe1 C18 1.854(2)
Fe1 C28 1.881(2)
Fe1 C23 1.889(2)
Fe1 N1 2.0085(19)
Fe1 P1 2.2488(6)
Fe1 P2 2.2530(6)
P1 N2 1.694(2)
P1 C9 1.845(2)
P1 C6 1.847(2)
P2 N3 1.692(2)
P2 C15 1.842(2)
P2 C12 1.846(3)
N1 C5 1.354(3)
N1 C1 1.358(3)
N2 C1 1.369(3)
N2 H2N 0.8800
N3 C5 1.369(3)
N3 H3N 0.8800
N4 C18 1.156(3)
N4 C19 1.465(3)
N5 C23 1.152(3)
N5 C24 1.472(3)
N6 C28 1.153(3)
N6 C29 1.467(3)
C1 C2 1.396(3)
C2 C3 1.377(4)
C2 H2 0.9500
C3 C4 1.383(4)
C3 H3 0.9500
C4 C5 1.395(3)
C4 H4 0.9500
C6 C7 1.528(4)
C6 C8 1.534(4)
C6 H6 1.0000
C7 H7A 0.9800
C7 H7B 0.9800
C7 H7C 0.9800
C8 H8A 0.9800
C8 H8B 0.9800
C8 H8C 0.9800
C9 C10 1.530(3)
C9 C11 1.532(3)
C9 H9 1.0000
C10 H10A 0.9800
C10 H10B 0.9800
C10 H10C 0.9800
C11 H11A 0.9800
C11 H11B 0.9800
C11 H11C 0.9800
C12 C14 1.531(4)
C12 C13 1.536(4)
C12 H12 1.0000
C13 H13A 0.9800
C13 H13B 0.9800
C13 H13C 0.9800
C14 H14A 0.9800
C14 H14B 0.9800
C14 H14C 0.9800
C15 C16 1.524(4)
C15 C17 1.532(4)
C15 H15 1.0000
C16 H16A 0.9800
C16 H16B 0.9800
C16 H16C 0.9800
C17 H17A 0.9800
C17 H17B 0.9800
C17 H17C 0.9800
C19 C20 1.518(3)
C19 C22 1.519(3)
C19 C21 1.529(3)
C20 H20A 0.9800
C20 H20B 0.9800
C20 H20C 0.9800
C21 H21A 0.9800
C21 H21B 0.9800
C21 H21C 0.9800
C22 H22A 0.9800
C22 H22B 0.9800
C22 H22C 0.9800
C24 C26 1.521(4)
C24 C25 1.525(4)
C24 C27 1.527(4)
C25 H25A 0.9800
C25 H25B 0.9800
C25 H25C 0.9800
C26 H26A 0.9800
C26 H26B 0.9800
C26 H26C 0.9800
C27 H27A 0.9800
C27 H27B 0.9800
C27 H27C 0.9800
C29 C30 1.519(4)
C29 C31 1.521(4)
C29 C32 1.524(4)
C30 H30A 0.9800
C30 H30B 0.9800
C30 H30C 0.9800
C31 H31A 0.9800
C31 H31B 0.9800
C31 H31C 0.9800
C32 H32A 0.9800
C32 H32B 0.9800
C32 H32C 0.9800
B1 F2 1.345(4)
B1 F3 1.371(4)
B1 F1 1.373(4)
B1 F4 1.380(4)
B2 F6 1.346(5)
B2 F5 1.361(5)
B2 F7 1.364(5)
B2 F8 1.397(6)
C33 N7 1.475(4)
C33 H33A 0.9800
C33 H33B 0.9800
C33 H33C 0.9800
N7 O2 1.213(4)
N7 O1 1.220(4)
C34 N8 1.472(4)
C34 H34A 0.9800
C34 H34B 0.9800
C34 H34C 0.9800
N8 O4 1.204(3)
N8 O3 1.209(3)
C35 N9 1.428(7)
C35 H35A 0.9800
C35 H35B 0.9800
C35 H35C 0.9800
N9 O5 1.189(5)
N9 O6 1.213(6)

loop_
_geom_hbond_atom_site_label_D
_geom_hbond_atom_site_label_H
_geom_hbond_atom_site_label_A
_geom_hbond_distance_DH
_geom_hbond_distance_HA
_geom_hbond_distance_DA
_geom_hbond_angle_DHA
N2 H2N F1 0.88 2.01 2.880(3) 168.5
N3 H3N F5 0.88 2.02 2.869(4) 162.7

loop_
_geom_torsion_atom_site_label_1
_geom_torsion_atom_site_label_2
_geom_torsion_atom_site_label_3
_geom_torsion_atom_site_label_4
_geom_torsion
C18 Fe1 P1 N2 172.99(10)
C28 Fe1 P1 N2 -100.52(10)
C23 Fe1 P1 N2 83.45(10)
N1 Fe1 P1 N2 -4.50(9)
P2 Fe1 P1 N2 -19.88(14)
C18 Fe1 P1 C9 -76.72(11)
C28 Fe1 P1 C9 9.76(11)
C23 Fe1 P1 C9 -166.26(11)
N1 Fe1 P1 C9 105.78(10)
P2 Fe1 P1 C9 90.40(14)
C18 Fe1 P1 C6 56.47(13)
C28 Fe1 P1 C6 142.96(12)
C23 Fe1 P1 C6 -33.07(12)
N1 Fe1 P1 C6 -121.02(12)
P2 Fe1 P1 C6 -136.40(14)
C18 Fe1 P2 N3 -175.87(10)
C28 Fe1 P2 N3 97.86(10)
C23 Fe1 P2 N3 -86.31(10)
N1 Fe1 P2 N3 1.64(9)
P1 Fe1 P2 N3 17.02(14)
C18 Fe1 P2 C15 73.14(12)
C28 Fe1 P2 C15 -13.12(12)
C23 Fe1 P2 C15 162.70(12)
N1 Fe1 P2 C15 -109.35(11)
P1 Fe1 P2 C15 -93.97(14)
C18 Fe1 P2 C12 -59.45(13)
C28 Fe1 P2 C12 -145.71(13)
C23 Fe1 P2 C12 30.11(13)
N1 Fe1 P2 C12 118.06(12)
P1 Fe1 P2 C12 133.44(14)
C28 Fe1 N1 C5 -89.95(18)
C23 Fe1 N1 C5 89.21(18)
P1 Fe1 N1 C5 -178.93(17)
P2 Fe1 N1 C5 -2.66(16)
C28 Fe1 N1 C1 95.11(17)
C23 Fe1 N1 C1 -85.72(17)
P1 Fe1 N1 C1 6.13(15)
P2 Fe1 N1 C1 -177.60(16)
C9 P1 N2 C1 -118.02(19)
C6 P1 N2 C1 133.54(19)
Fe1 P1 N2 C1 3.66(19)
C15 P2 N3 C5 122.3(2)
C12 P2 N3 C5 -129.22(19)
Fe1 P2 N3 C5 -0.93(19)
C5 N1 C1 N2 179.52(19)
Fe1 N1 C1 N2 -5.4(3)
C5 N1 C1 C2 -1.4(3)
Fe1 N1 C1 C2 173.72(17)
P1 N2 C1 N1 0.4(3)
P1 N2 C1 C2 -178.72(18)
N1 C1 C2 C3 1.6(3)
N2 C1 C2 C3 -179.3(2)
C1 C2 C3 C4 -0.3(4)
C2 C3 C4 C5 -1.1(4)
C1 N1 C5 N3 177.81(19)
Fe1 N1 C5 N3 2.8(3)
C1 N1 C5 C4 -0.2(3)
Fe1 N1 C5 C4 -175.28(18)
P2 N3 C5 N1 -0.9(3)
P2 N3 C5 C4 177.12(19)
C3 C4 C5 N1 1.5(4)
C3 C4 C5 N3 -176.5(2)
N2 P1 C6 C7 -152.63(19)
C9 P1 C6 C7 99.3(2)
Fe1 P1 C6 C7 -39.2(2)
N2 P1 C6 C8 -25.9(2)
C9 P1 C6 C8 -134.04(19)
Fe1 P1 C6 C8 87.5(2)
N2 P1 C9 C10 -177.26(18)
C6 P1 C9 C10 -67.1(2)
Fe1 P1 C9 C10 74.64(19)
N2 P1 C9 C11 -50.5(2)
C6 P1 C9 C11 59.6(2)
Fe1 P1 C9 C11 -158.61(15)
N3 P2 C12 C14 27.8(2)
C15 P2 C12 C14 136.3(2)
Fe1 P2 C12 C14 -85.0(2)
N3 P2 C12 C13 154.71(19)
C15 P2 C12 C13 -96.8(2)
Fe1 P2 C12 C13 41.9(2)
N3 P2 C15 C16 178.00(19)
C12 P2 C15 C16 67.2(2)
Fe1 P2 C15 C16 -73.3(2)
N3 P2 C15 C17 50.7(2)
C12 P2 C15 C17 -60.1(2)
Fe1 P2 C15 C17 159.41(18)
